data_4066700
loop_
_publ_author_name
'Sternberg, Michelle'
'Suresh, Cherumuttathu H.'
'Mohr, Fabian'

_publ_section_title
;
 2-Thia-1,3,5-triaza-7-phosphaadamantane-2,2-dioxide Revisited:
 Computational and Experimental Studies of a Neglected Phosphine
;
_journal_issue 17
_journal_name_full Organometallics
_journal_page_first 3922
_journal_paper_doi 10.1021/om100579e
_journal_volume 29
_journal_year 2010
_chemical_formula_sum 'C17.25 H22 Cl2 N4 O2 P Pd S'
_chemical_formula_weight 557.72
_space_group_IT_number 14
_symmetry_cell_setting monoclinic
_symmetry_space_group_name_Hall '-P 2yn'
_symmetry_space_group_name_H-M 'P 1 21/n 1'
_atom_sites_solution_hydrogens geom
_atom_sites_solution_primary direct
_atom_sites_solution_secondary difmap
_audit_creation_method SHELXL-97
_cell_angle_alpha 90.00
_cell_angle_beta 111.010(3)
_cell_angle_gamma 90.00
_cell_formula_units_Z 4
_cell_length_a 10.1513(3)
_cell_length_b 18.4785(4)
_cell_length_c 12.2060(4)
_cell_measurement_reflns_used 5738
_cell_measurement_temperature 150
_cell_measurement_theta_max 29.3832
_cell_measurement_theta_min 3.0731
_cell_volume 2137.39(11)
_computing_cell_refinement
;
 CrysAlisPro, Oxford Diffraction Ltd.,
 Version 1.171.33.55 (release 05-01-2010 CrysAlis171 .NET)
 (compiled Jan 5 2010,16:28:46)
;
_computing_data_collection
;
 CrysAlisPro, Oxford Diffraction Ltd.,
 Version 1.171.33.55 (release 05-01-2010 CrysAlis171 .NET)
 (compiled Jan 5 2010,16:28:46)
;
_computing_data_reduction
;
 CrysAlisPro, Oxford Diffraction Ltd.,
 Version 1.171.33.55 (release 05-01-2010 CrysAlis171 .NET)
 (compiled Jan 5 2010,16:28:46)
;
_computing_molecular_graphics
;
 OLEX2: a complete structure solution, refinement and analysis program.
 Dolomanov et al., J. Appl. Cryst. (2009). 42, 339-341
;
_computing_publication_material
;
 OLEX2: a complete structure solution, refinement and analysis program.
 Dolomanov et al., J. Appl. Cryst. (2009). 42, 339-341
;
_computing_structure_refinement 'SHELXL-97 (Sheldrick, 1997)'
_computing_structure_solution 'SHELXS-97 (Sheldrick, 1990)'
_diffrn_ambient_temperature 150.0
_diffrn_detector_area_resol_mean 16.2705
_diffrn_measured_fraction_theta_full 0.998
_diffrn_measured_fraction_theta_max 0.847
_diffrn_measurement_details
;
 1 omega -90.00 -20.00 1.0000 26.0000
 omega____ theta____ kappa____ phi______ frames
 - -19.5412 -77.0000 60.0000 70
 2 omega -91.00 -32.00 1.0000 26.0000
 omega____ theta____ kappa____ phi______ frames
 - -19.5412 179.0000 30.0000 59
 3 omega -44.00 52.00 1.0000 26.0000
 omega____ theta____ kappa____ phi______ frames
 - -19.5412 37.0000 -30.0000 96
;
_diffrn_measurement_device_type 'Xcalibur, Eos, Gemini ultra'
_diffrn_measurement_method '\w scans'
_diffrn_orient_matrix_UB_11 0.0304475
_diffrn_orient_matrix_UB_12 -0.0174144
_diffrn_orient_matrix_UB_13 -0.0369339
_diffrn_orient_matrix_UB_21 -0.0510002
_diffrn_orient_matrix_UB_22 0.0163596
_diffrn_orient_matrix_UB_23 -0.0497265
_diffrn_orient_matrix_UB_31 0.0455672
_diffrn_orient_matrix_UB_32 0.0300656
_diffrn_orient_matrix_UB_33 0.0056127
_diffrn_radiation_monochromator graphite
_diffrn_radiation_source 'fine-focus sealed tube'
_diffrn_radiation_type 'Mo K\a'
_diffrn_radiation_wavelength 0.7107
_diffrn_reflns_av_R_equivalents 0.0254
_diffrn_reflns_av_sigmaI/netI 0.0435
_diffrn_reflns_limit_h_max 13
_diffrn_reflns_limit_h_min -11
_diffrn_reflns_limit_k_max 23
_diffrn_reflns_limit_k_min -23
_diffrn_reflns_limit_l_max 15
_diffrn_reflns_limit_l_min -12
_diffrn_reflns_number 9779
_diffrn_reflns_theta_full 25.05
_diffrn_reflns_theta_max 29.45
_diffrn_reflns_theta_min 3.08
_exptl_absorpt_coefficient_mu 1.313
_exptl_absorpt_correction_T_max 1.0
_exptl_absorpt_correction_T_min 0.96023
_exptl_absorpt_correction_type multi-scan
_exptl_absorpt_process_details
;
 CrysAlisPro, Oxford Diffraction Ltd.,
 Version 1.171.33.55 (release 05-01-2010 CrysAlis171 .NET)
 (compiled Jan 5 2010,16:28:46)
 Empirical absorption correction using spherical harmonics,
 implemented in SCALE3 ABSPACK scaling algorithm.
;
_exptl_crystal_colour_modifier yellowish
_exptl_crystal_density_diffrn 1.733
_exptl_crystal_density_method 'not measured'
_exptl_crystal_description block
_exptl_crystal_F_000 1122
_exptl_crystal_size_max 0.09
_exptl_crystal_size_mid 0.07
_exptl_crystal_size_min 0.05
_refine_diff_density_max 2.116
_refine_diff_density_min -1.505
_refine_diff_density_rms 0.123
_refine_ls_extinction_method none
_refine_ls_goodness_of_fit_ref 1.076
_refine_ls_hydrogen_treatment constr
_refine_ls_matrix_type full
_refine_ls_number_parameters 273
_refine_ls_number_reflns 5002
_refine_ls_number_restraints 7
_refine_ls_restrained_S_all 1.109
_refine_ls_R_factor_all 0.0512
_refine_ls_R_factor_gt 0.0387
_refine_ls_shift/su_max 0.014
_refine_ls_shift/su_mean 0.001
_refine_ls_structure_factor_coef Fsqd
_refine_ls_weighting_details
;
calc w=1/[\s^2^(Fo^2^)+(0.0668P)^2^+0.0000P] where P=(Fo^2^+2Fc^2^)/3
;
_refine_ls_weighting_scheme calc
_refine_ls_wR_factor_gt 0.1085
_refine_ls_wR_factor_ref 0.1125
_reflns_number_gt 3908
_reflns_number_total 5002
_reflns_threshold_expression >2sigma(I)
_cod_data_source_file om100579e_si_001.cif
_cod_data_source_block FM448_2
_cod_depositor_comments
;
The following automatic conversions were performed:

'_symmetry_cell_setting' value 'Monoclinic' changed to 'monoclinic'
according to /home/saulius/struct/CIF-dictionaries/cif_core.dic
dictionary named 'cif_core.dic' version 2.4.1 from 2010-06-29.

Automatic conversion script
Id: cif_fix_values 1715 2011-07-08 13:25:40Z adriana 
;
_cod_original_cell_volume 2137.41(10)
_cod_database_code 4066700

loop_
_symmetry_equiv_pos_as_xyz
'-x+1/2, y+1/2, -z+1/2'
'-x, -y, -z'
'x, y, z'
'x-1/2, -y-1/2, z-1/2'

loop_
_atom_site_label
_atom_site_type_symbol
_atom_site_fract_x
_atom_site_fract_y
_atom_site_fract_z
_atom_site_U_iso_or_equiv
_atom_site_adp_type
_atom_site_occupancy
_atom_site_symmetry_multiplicity
_atom_site_calc_flag
_atom_site_refinement_flags
Pd1 Pd 0.82883(3) 0.522830(14) 0.15836(2) 0.01804(10) Uani 1 1 d .
P1 P 0.70690(9) 0.60762(5) 0.03523(8) 0.0169(2) Uani 1 1 d .
S1 S 0.55209(10) 0.66954(5) -0.23150(8) 0.0243(2) Uani 1 1 d .
Cl1 Cl 0.86001(13) 0.60267(5) 0.31960(9) 0.0384(3) Uani 1 1 d .
N1 N 0.9350(3) 0.43584(16) 0.2721(3) 0.0190(6) Uani 1 1 d .
C1 C 0.8162(4) 0.4517(2) 0.0311(3) 0.0193(7) Uani 1 1 d .
O2 O 0.4728(3) 0.72446(16) -0.3091(2) 0.0313(7) Uani 1 1 d .
N4 N 0.5737(3) 0.73981(16) -0.0026(3) 0.0234(7) Uani 1 1 d .
N3 N 0.6956(3) 0.70806(18) -0.1374(3) 0.0246(7) Uani 1 1 d .
N2 N 0.4609(3) 0.64501(17) -0.1490(3) 0.0211(7) Uani 1 1 d .
C17 C 0.7907(4) 0.6536(2) -0.0578(4) 0.0256(8) Uani 1 1 d .
H17B H 0.8781 0.6780 -0.0069 0.031 Uiso 1 1 calc R
H17A H 0.8173 0.6171 -0.1054 0.031 Uiso 1 1 calc R
C7 C 0.9669(5) 0.2453(2) 0.1714(4) 0.0344(10) Uani 1 1 d .
H7 H 1.0004 0.1992 0.2041 0.041 Uiso 1 1 calc R
C5 C 0.8584(4) 0.3208(2) 0.0030(4) 0.0230(8) Uani 1 1 d .
C13 C 0.5299(4) 0.58366(19) -0.0700(3) 0.0211(8) Uani 1 1 d .
H13B H 0.5385 0.5421 -0.1182 0.025 Uiso 1 1 calc R
H13A H 0.4695 0.5685 -0.0260 0.025 Uiso 1 1 calc R
C10 C 0.8665(3) 0.3816(2) 0.0779(3) 0.0183(7) Uani 1 1 d .
C9 C 0.9277(4) 0.3712(2) 0.2003(3) 0.0204(7) Uani 1 1 d .
C14 C 0.6528(4) 0.6904(2) 0.0924(3) 0.0253(8) Uani 1 1 d .
H14A H 0.5934 0.6770 0.1382 0.030 Uiso 1 1 calc R
H14B H 0.7377 0.7155 0.1459 0.030 Uiso 1 1 calc R
C15 C 0.4423(4) 0.7091(2) -0.0794(3) 0.0230(8) Uani 1 1 d .
H15B H 0.3881 0.7470 -0.1346 0.028 Uiso 1 1 calc R
H15A H 0.3861 0.6939 -0.0318 0.028 Uiso 1 1 calc R
C6 C 0.9092(4) 0.2531(2) 0.0544(4) 0.0292(9) Uani 1 1 d .
H6 H 0.9025 0.2123 0.0053 0.035 Uiso 1 1 calc R
C8 C 0.9783(4) 0.3053(2) 0.2465(4) 0.0303(9) Uani 1 1 d .
H8 H 1.0212 0.2995 0.3291 0.036 Uiso 1 1 calc R
C12 C 1.0846(4) 0.4566(2) 0.3346(4) 0.0328(10) Uani 1 1 d .
H12B H 1.1336 0.4586 0.2786 0.049 Uiso 1 1 calc R
H12A H 1.1303 0.4206 0.3954 0.049 Uiso 1 1 calc R
H12C H 1.0887 0.5042 0.3710 0.049 Uiso 1 1 calc R
C16 C 0.6560(4) 0.7659(2) -0.0694(4) 0.0259(9) Uani 1 1 d .
H16B H 0.7432 0.7887 -0.0151 0.031 Uiso 1 1 calc R
H16A H 0.6014 0.8037 -0.1246 0.031 Uiso 1 1 calc R
C11 C 0.8675(4) 0.4215(2) 0.3608(3) 0.0256(8) Uani 1 1 d .
H11B H 0.9225 0.3851 0.4170 0.038 Uiso 1 1 calc R
H11A H 0.7712 0.4037 0.3209 0.038 Uiso 1 1 calc R
H11C H 0.8647 0.4664 0.4026 0.038 Uiso 1 1 calc R
C2 C 0.7672(5) 0.4589(2) -0.0885(4) 0.0305(9) Uani 1 1 d .
H2 H 0.7367 0.5050 -0.1223 0.037 Uiso 1 1 calc R
C4 C 0.8015(4) 0.3323(2) -0.1205(4) 0.0318(10) Uani 1 1 d .
H4 H 0.7921 0.2930 -0.1730 0.038 Uiso 1 1 calc R
C3 C 0.7609(5) 0.4000(3) -0.1624(4) 0.0384(11) Uani 1 1 d .
H3 H 0.7270 0.4076 -0.2448 0.046 Uiso 1 1 calc R
O1 O 0.5948(3) 0.60616(18) -0.2756(3) 0.0401(8) Uani 1 1 d .
Cl51 Cl 0.0846(4) -0.04655(17) -0.0899(3) 0.0993(11) Uani 0.62 1 d PD
Cl50 Cl 0.1116(6) 0.0692(3) 0.0278(3) 0.0910(17) Uani 0.38 1 d PD
C100 C -0.0310(9) 0.0105(5) -0.0356(6) 0.066(10) Uani 0.25 1 d PD

loop_
_atom_site_aniso_label
_atom_site_aniso_U_11
_atom_site_aniso_U_22
_atom_site_aniso_U_33
_atom_site_aniso_U_23
_atom_site_aniso_U_13
_atom_site_aniso_U_12
Pd1 0.02207(16) 0.01441(15) 0.01487(16) 0.00044(10) 0.00326(11) -0.00136(11)
P1 0.0179(4) 0.0152(4) 0.0171(5) 0.0005(3) 0.0056(4) -0.0002(3)
S1 0.0268(5) 0.0271(5) 0.0178(5) 0.0030(4) 0.0067(4) 0.0050(4)
Cl1 0.0657(8) 0.0200(5) 0.0197(5) -0.0039(4) 0.0034(5) 0.0006(5)
N1 0.0179(15) 0.0187(15) 0.0178(15) 0.0009(12) 0.0031(12) -0.0024(12)
C1 0.0170(17) 0.0196(17) 0.0195(18) -0.0027(14) 0.0043(14) 0.0003(14)
O2 0.0331(16) 0.0345(16) 0.0232(15) 0.0098(12) 0.0064(12) 0.0085(13)
N4 0.0282(17) 0.0168(15) 0.0219(16) 0.0001(12) 0.0050(13) 0.0026(13)
N3 0.0183(16) 0.0273(18) 0.0292(18) 0.0132(14) 0.0097(13) 0.0017(13)
N2 0.0169(15) 0.0203(16) 0.0221(16) 0.0005(12) 0.0022(12) -0.0013(12)
C17 0.0197(18) 0.027(2) 0.033(2) 0.0105(17) 0.0131(17) 0.0023(16)
C7 0.045(3) 0.020(2) 0.045(3) 0.0077(19) 0.026(2) 0.0067(19)
C5 0.0151(18) 0.0246(19) 0.034(2) -0.0032(16) 0.0149(16) -0.0001(15)
C13 0.0182(17) 0.0151(17) 0.028(2) 0.0026(14) 0.0055(15) -0.0032(14)
C10 0.0125(16) 0.0202(18) 0.0244(19) 0.0014(14) 0.0094(14) -0.0016(14)
C9 0.0217(18) 0.0190(18) 0.0220(19) 0.0004(15) 0.0096(15) -0.0012(15)
C14 0.037(2) 0.0177(18) 0.0208(19) -0.0010(15) 0.0094(17) 0.0027(16)
C15 0.0168(18) 0.0232(19) 0.030(2) 0.0029(16) 0.0096(16) 0.0034(15)
C6 0.030(2) 0.022(2) 0.043(2) -0.0019(18) 0.0222(19) 0.0012(17)
C8 0.036(2) 0.027(2) 0.029(2) 0.0092(17) 0.0129(18) 0.0039(18)
C12 0.022(2) 0.037(2) 0.031(2) 0.0009(18) 0.0005(17) -0.0065(18)
C16 0.025(2) 0.0160(18) 0.032(2) 0.0027(15) 0.0036(16) -0.0053(15)
C11 0.033(2) 0.024(2) 0.0199(19) 0.0044(15) 0.0099(16) 0.0024(17)
C2 0.038(2) 0.029(2) 0.023(2) 0.0011(17) 0.0091(18) 0.0103(18)
C4 0.029(2) 0.033(2) 0.032(2) -0.0107(18) 0.0083(18) 0.0073(18)
C3 0.048(3) 0.045(3) 0.019(2) -0.0033(18) 0.0068(19) 0.018(2)
O1 0.054(2) 0.0420(18) 0.0236(16) -0.0032(13) 0.0128(14) 0.0172(16)
Cl51 0.097(2) 0.0608(17) 0.104(3) 0.0071(17) -0.0083(19) 0.0087(17)
Cl50 0.118(4) 0.081(3) 0.0269(18) -0.0012(18) -0.031(2) 0.008(3)
C100 0.056(19) 0.045(15) 0.13(3) 0.000(15) 0.07(2) -0.001(12)

loop_
_atom_type_symbol
_atom_type_description
_atom_type_scat_dispersion_real
_atom_type_scat_dispersion_imag
_atom_type_scat_source
Pd Pd -0.9988 1.0072 'International Tables Vol C Tables 4.2.6.8 and 6.1.1.4'
N N 0.0061 0.0033 'International Tables Vol C Tables 4.2.6.8 and 6.1.1.4'
O O 0.0106 0.0060 'International Tables Vol C Tables 4.2.6.8 and 6.1.1.4'
Cl Cl 0.1484 0.1585 'International Tables Vol C Tables 4.2.6.8 and 6.1.1.4'
C C 0.0033 0.0016 'International Tables Vol C Tables 4.2.6.8 and 6.1.1.4'
H H 0.0000 0.0000 'International Tables Vol C Tables 4.2.6.8 and 6.1.1.4'
P P 0.1023 0.0942 'International Tables Vol C Tables 4.2.6.8 and 6.1.1.4'
S S 0.1246 0.1234 'International Tables Vol C Tables 4.2.6.8 and 6.1.1.4'

loop_
_geom_angle_atom_site_label_1
_geom_angle_atom_site_label_2
_geom_angle_atom_site_label_3
_geom_angle
_geom_angle_site_symmetry_1
_geom_angle_site_symmetry_3
P1 Pd1 Cl1 89.94(4) . .
P1 C17 H17B 109.2 . .
P1 C17 H17A 109.2 . .
P1 C13 H13B 109.1 . .
P1 C13 H13A 109.1 . .
P1 C14 H14A 109.3 . .
P1 C14 H14B 109.3 . .
N1 Pd1 P1 176.10(8) . .
N1 Pd1 Cl1 92.42(8) . .
N1 C12 H12B 109.5 . .
N1 C12 H12A 109.5 . .
N1 C12 H12C 109.5 . .
N1 C11 H11B 109.5 . .
N1 C11 H11A 109.5 . .
N1 C11 H11C 109.5 . .
C1 Pd1 P1 94.19(11) . .
C1 Pd1 Cl1 175.51(10) . .
C1 Pd1 N1 83.56(13) . .
C1 C2 H2 119.1 . .
C1 C2 C3 121.8(4) . .
O2 S1 N3 107.55(17) . .
O2 S1 N2 107.09(16) . .
N4 C14 P1 111.7(3) . .
N4 C14 H14A 109.3 . .
N4 C14 H14B 109.3 . .
N4 C15 N2 113.6(3) . .
N4 C15 H15B 108.8 . .
N4 C15 H15A 108.8 . .
N4 C16 N3 113.6(3) . .
N4 C16 H16B 108.9 . .
N4 C16 H16A 108.9 . .
N3 C17 P1 112.2(2) . .
N3 C17 H17B 109.2 . .
N3 C17 H17A 109.2 . .
N3 C16 H16B 108.9 . .
N3 C16 H16A 108.9 . .
N2 S1 N3 103.87(16) . .
N2 C13 P1 112.4(2) . .
N2 C13 H13B 109.1 . .
N2 C13 H13A 109.1 . .
N2 C15 H15B 108.8 . .
N2 C15 H15A 108.8 . .
C17 P1 Pd1 118.22(12) . .
C17 N3 S1 111.4(3) . .
C17 N3 C16 111.2(3) . .
H17B C17 H17A 107.9 . .
C7 C6 C5 121.1(4) . .
C7 C6 H6 119.4 . .
C7 C8 H8 120.0 . .
C5 C10 C1 121.6(3) . .
C5 C6 H6 119.4 . .
C5 C4 H4 120.4 . .
C13 P1 Pd1 117.98(12) . .
C13 P1 C17 103.27(18) . .
C13 N2 S1 111.5(2) . .
C13 N2 C15 111.0(3) . .
H13B C13 H13A 107.9 . .
C10 C1 Pd1 111.7(3) . .
C10 C9 N1 115.5(3) . .
C9 N1 Pd1 108.5(2) . .
C9 N1 C12 109.9(3) . .
C9 N1 C11 110.5(3) . .
C9 C10 C1 120.2(3) . .
C9 C10 C5 118.2(3) . .
C9 C8 C7 120.0(4) . .
C9 C8 H8 120.0 . .
C14 P1 Pd1 119.95(13) . .
C14 P1 C17 96.64(19) . .
C14 P1 C13 96.58(18) . .
H14A C14 H14B 107.9 . .
C15 N4 C14 112.7(3) . .
C15 N4 C16 110.6(3) . .
C15 N2 S1 109.7(2) . .
H15B C15 H15A 107.7 . .
C6 C7 H7 119.7 . .
C6 C7 C8 120.6(4) . .
C6 C5 C10 118.9(4) . .
C6 C5 C4 123.1(4) . .
C8 C7 H7 119.7 . .
C8 C9 N1 123.3(3) . .
C8 C9 C10 121.2(4) . .
C12 N1 Pd1 108.9(2) . .
C12 N1 C11 108.9(3) . .
H12B C12 H12A 109.5 . .
H12B C12 H12C 109.5 . .
H12A C12 H12C 109.5 . .
C16 N4 C14 113.0(3) . .
C16 N3 S1 110.3(2) . .
H16B C16 H16A 107.7 . .
C11 N1 Pd1 110.2(2) . .
H11B C11 H11A 109.5 . .
H11B C11 H11C 109.5 . .
H11A C11 H11C 109.5 . .
C2 C1 Pd1 131.4(3) . .
C2 C1 C10 116.9(3) . .
C2 C3 H3 118.8 . .
C4 C5 C10 117.9(4) . .
C4 C3 C2 122.4(4) . .
C4 C3 H3 118.8 . .
C3 C2 H2 119.1 . .
C3 C4 C5 119.2(4) . .
C3 C4 H4 120.4 . .
O1 S1 O2 120.80(18) . .
O1 S1 N3 107.73(19) . .
O1 S1 N2 108.55(19) . .
Cl51 C100 Cl51 150.8(3) . 3
Cl50 C100 Cl51 88.6(5) 3 3
Cl50 C100 Cl51 88.9(5) . .
Cl50 C100 Cl51 81.9(4) . 3
Cl50 C100 Cl51 84.6(5) 3 .
Cl50 C100 Cl50 148.0(3) 3 .
C100 Cl51 Cl50 46.1(3) 3 3
C100 Cl51 Cl50 44.8(3) . 3
C100 Cl51 C100 29.2(3) . 3
C100 Cl50 Cl51 50.5(4) 3 3
C100 Cl50 Cl51 52.1(4) . 3
C100 Cl50 C100 32.0(3) 3 .

loop_
_geom_bond_atom_site_label_1
_geom_bond_atom_site_label_2
_geom_bond_distance
_geom_bond_site_symmetry_2
Pd1 P1 2.2163(9) .
Pd1 Cl1 2.3882(10) .
Pd1 N1 2.145(3) .
Pd1 C1 2.003(4) .
P1 C17 1.852(4) .
P1 C13 1.849(4) .
P1 C14 1.846(4) .
S1 O2 1.424(3) .
S1 N3 1.658(3) .
S1 N2 1.657(3) .
S1 O1 1.420(3) .
N1 C9 1.468(5) .
N1 C12 1.484(5) .
N1 C11 1.498(5) .
C1 C10 1.435(5) .
C1 C2 1.370(5) .
N4 C14 1.468(5) .
N4 C15 1.444(5) .
N4 C16 1.444(5) .
N3 C17 1.488(5) .
N3 C16 1.494(5) .
N2 C13 1.490(4) .
N2 C15 1.508(5) .
C17 H17B 0.9900 .
C17 H17A 0.9900 .
C7 H7 0.9500 .
C7 C6 1.343(6) .
C7 C8 1.416(6) .
C5 C10 1.431(5) .
C5 C6 1.412(5) .
C5 C4 1.424(6) .
C13 H13B 0.9900 .
C13 H13A 0.9900 .
C10 C9 1.411(5) .
C9 C8 1.363(5) .
C14 H14A 0.9900 .
C14 H14B 0.9900 .
C15 H15B 0.9900 .
C15 H15A 0.9900 .
C6 H6 0.9500 .
C8 H8 0.9500 .
C12 H12B 0.9800 .
C12 H12A 0.9800 .
C12 H12C 0.9800 .
C16 H16B 0.9900 .
C16 H16A 0.9900 .
C11 H11B 0.9800 .
C11 H11A 0.9800 .
C11 H11C 0.9800 .
C2 H2 0.9500 .
C2 C3 1.400(6) .
C4 H4 0.9500 .
C4 C3 1.358(6) .
C3 H3 0.9500 .
Cl51 Cl50 2.408(7) 3
Cl51 C100 1.867(11) .
Cl51 C100 1.918(11) 3
Cl50 Cl51 2.408(7) 3
Cl50 C100 1.704(11) 3
Cl50 C100 1.751(11) .
C100 Cl51 1.918(11) 3
C100 Cl50 1.704(11) 3
